data_1535858
loop_
_publ_author_name
'Irran, E.'
'Juergens, B.'
'Schnick, W.'

_publ_section_title
;
 Synthesis, crystal structure determination from X-ray powder
 diffractometry and vibrational spectroscopy of the tricyanomelaminate
 monohydrates M3 (C6 H9) * (H2 O) (M = K, Rb)
;
_journal_name_full 'Solid State Sciences'
_journal_page_first 1305
_journal_page_last 1311
_journal_volume 4
_journal_year 2002
_chemical_formula_sum 'C6 H2 K3 N9 O'
_chemical_name_systematic 'K3 (C6 N9) (H2 O)'
_space_group_IT_number 1
_symmetry_space_group_name_Hall 'P 1'
_symmetry_space_group_name_H-M 'P 1'
_cell_angle_alpha 71.2085
_cell_angle_beta 80.5242
_cell_angle_gamma 86.6534
_cell_formula_units_Z 1
_cell_length_a 3.72911
_cell_length_b 8.092
_cell_length_c 10.1222
_cell_volume 285.216
_citation_journal_id_ASTM SSSCFJ
_cod_data_source_file Irran_SSSCFJ_2002_691.cif
_cod_data_source_block C6H2K3N9O1
_cod_depositor_comments
;
 Marking attached hydrogen atoms.

 Antanas Vaitkus,
 2017-07-12
;
_cod_original_cell_volume 285.2156
_cod_original_formula_sum 'C6 H2 K3 N9 O1'
_cod_database_code 1535858

loop_
_symmetry_equiv_pos_as_xyz
x,y,z

loop_
_atom_site_label
_atom_site_type_symbol
_atom_site_fract_x
_atom_site_fract_y
_atom_site_fract_z
_atom_site_occupancy
_atom_site_U_iso_or_equiv
_atom_site_attached_hydrogens
K1 K+1 0 0 0 1 0.0 0
K2 K+1 -0.0822 0.764 0.5846 1 0.0 0
K3 K+1 0.0119 0.4412 0.1351 1 0.0 0
N1 N 0.461 0.349 0.4098 1 0.0 0
N2 N 0.546 0.441 0.5992 1 0.0 0
N3 N 0.49 0.1435 0.6333 1 0.0 0
N4 N 0.422 0.0485 0.444 1 0.0 0
N5 N 0.435 0.6462 0.3895 1 0.0 0
N6 N 0.475 0.2441 0.8276 1 0.0 0
N7 N-1 0.358 0.1008 0.1927 1 0.0 0
N8 N-1 0.42 0.7209 0.1324 1 0.0 0
N9 N-1 0.612 0.5003 0.8973 1 0.0 0
C1 C 0.476 0.18 0.4937 1 0.0 0
C2 C 0.51 0.4796 0.4622 1 0.0 0
C3 C 0.501 0.2755 0.6871 1 0.0 0
C4 C 0.41 0.0813 0.3061 1 0.0 0
C5 C 0.448 0.6928 0.2495 1 0.0 0
C6 C 0.536 0.377 0.8737 1 0.0 0
O1 O-2 0.235 0.8317 0.8047 1 0.0 2
